data_1503960
loop_
_publ_author_name
'Kashiki, Tomoya'
'Shinamura, Shoji'
'Kohara, Masahiro'
'Miyazaki, Eigo'
'Takimiya, Kazuo'
'Ikeda, Masaaki'
'Kuwabara, Hirokazu'

_publ_section_title
;
 One-pot synthesis of benzo[b]thiophenes and benzo[b]selenophenes from
 o-halo-substituted ethynylbenzenes: convenient approach to mono-, bis-,
 and tris-chalcogenophene-annulated benzenes.
;
_journal_issue 11
_journal_name_full 'Organic letters'
_journal_page_first 2473
_journal_page_last 2475
_journal_paper_doi 10.1021/ol900809w
_journal_volume 11
_journal_year 2009
_chemical_formula_moiety 'C12 H6 Se3'
_chemical_formula_sum 'C12 H6 Se3'
_chemical_formula_weight 387.05
_chemical_name_common BTS
_chemical_name_systematic
; 
BTS 
;
_space_group_IT_number 14
_symmetry_cell_setting monoclinic
_symmetry_Int_Tables_number 14
_symmetry_space_group_name_Hall '-P 2ybc'
_symmetry_space_group_name_H-M 'P 1 21/c 1'
_atom_sites_solution_hydrogens geom
_atom_sites_solution_primary direct
_atom_sites_solution_secondary difmap
_audit_creation_method SHELXL-97
_cell_angle_alpha 90.000(2)
_cell_angle_beta 112.694(3)
_cell_angle_gamma 90.000(2)
_cell_formula_units_Z 4
_cell_length_a 9.079(8)
_cell_length_b 11.625(9)
_cell_length_c 11.712(10)
_cell_measurement_reflns_used 2576
_cell_measurement_temperature 293(2)
_cell_measurement_theta_max 27.4835
_cell_measurement_theta_min 2.9999
_cell_volume 1140.4(17)
_computing_cell_refinement CRYSTALCLEAR
_computing_data_collection CRYSTALCLEAR
_computing_data_reduction 'SHELXS-97 (Sheldrick, 1990)'
_computing_structure_refinement 'SHELXL-97 (Sheldrick, 1997)'
_computing_structure_solution 'SHELXS-97 (Sheldrick, 1990)'
_diffrn_ambient_temperature 293(2)
_diffrn_detector_area_resol_mean 14.7059
_diffrn_measured_fraction_theta_full 0.989
_diffrn_measured_fraction_theta_max 0.989
_diffrn_measurement_device_type 'Rigaku/MSC Mercury CCD'
_diffrn_measurement_method \w
_diffrn_radiation_monochromator graphite
_diffrn_radiation_source 'rotating anode'
_diffrn_radiation_type MoK\a
_diffrn_radiation_wavelength 0.71070
_diffrn_reflns_av_R_equivalents 0.0507
_diffrn_reflns_av_sigmaI/netI 0.0581
_diffrn_reflns_limit_h_max 11
_diffrn_reflns_limit_h_min -11
_diffrn_reflns_limit_k_max 13
_diffrn_reflns_limit_k_min -15
_diffrn_reflns_limit_l_max 15
_diffrn_reflns_limit_l_min -6
_diffrn_reflns_number 8444
_diffrn_reflns_theta_full 27.48
_diffrn_reflns_theta_max 27.48
_diffrn_reflns_theta_min 3.00
_diffrn_standards_number 8693
_exptl_absorpt_coefficient_mu 9.635
_exptl_absorpt_correction_T_max 0.2488
_exptl_absorpt_correction_T_min 0.1602
_exptl_absorpt_correction_type multi-scan
_exptl_crystal_colour Colorless
_exptl_crystal_density_diffrn 2.254
_exptl_crystal_density_method 'not measured'
_exptl_crystal_description Block
_exptl_crystal_F_000 720
_exptl_crystal_size_max 0.30
_exptl_crystal_size_mid 0.25
_exptl_crystal_size_min 0.20
_refine_diff_density_max 0.469
_refine_diff_density_min -1.009
_refine_diff_density_rms 0.135
_refine_ls_extinction_method none
_refine_ls_goodness_of_fit_ref 0.953
_refine_ls_hydrogen_treatment noref
_refine_ls_matrix_type full
_refine_ls_number_parameters 163
_refine_ls_number_reflns 2587
_refine_ls_number_restraints 0
_refine_ls_restrained_S_all 0.953
_refine_ls_R_factor_all 0.0793
_refine_ls_R_factor_gt 0.0571
_refine_ls_shift/su_max 0.017
_refine_ls_shift/su_mean 0.001
_refine_ls_structure_factor_coef Fsqd
_refine_ls_weighting_details 'calc w=1/[\s^2^(Fo^2^)+(0.1000P)^2^+0.0000P] where P=(Fo^2^+2Fc^2^)/3'
_refine_ls_weighting_scheme calc
_refine_ls_wR_factor_gt 0.1576
_refine_ls_wR_factor_ref 0.1706
_reflns_number_gt 1571
_reflns_number_total 2587
_reflns_threshold_expression >2sigma(I)
_cod_data_source_file ol900809w_si_002.cif
_cod_data_source_block BTS
_cod_depositor_comments
;
The following automatic conversions were performed:

'_exptl_absorpt_correction_type' value 'Multi-scan' changed to
'multi-scan' according to
/home/saulius/struct/CIF-dictionaries/cif_core.dic dictionary named
'cif_core.dic' version 2.4.2 from 2011-04-26.

Automatic conversion script
Id: cif_fix_values 1715 2011-07-08 13:25:40Z adriana 
;
_cod_original_cell_volume 1140.5(16)
_cod_database_code 1503960

loop_
_symmetry_equiv_pos_as_xyz
'x, y, z'
'-x, y+1/2, -z+1/2'
'-x, -y, -z'
'x, -y-1/2, z-1/2'

loop_
_atom_site_label
_atom_site_type_symbol
_atom_site_fract_x
_atom_site_fract_y
_atom_site_fract_z
_atom_site_U_iso_or_equiv
_atom_site_adp_type
_atom_site_occupancy
_atom_site_symmetry_multiplicity
_atom_site_calc_flag
_atom_site_refinement_flags
_atom_site_disorder_assembly
_atom_site_disorder_group
Se1 Se 0.19713(11) 0.93652(8) 0.06110(9) 0.0679(3) Uani 0.79 1 d P A 1
Se2 Se 0.84062(13) 1.06095(7) 0.32411(8) 0.0707(3) Uani 0.79 1 d P A 1
Se3 Se 0.68858(13) 0.67067(6) 0.01229(8) 0.0681(3) Uani 0.79 1 d P A 1
C1 C 0.6346(9) 0.7997(5) 0.0863(6) 0.0619(17) Uani 1 1 d . A 1
C2 C 0.4726(9) 0.8113(5) 0.0479(5) 0.0618(18) Uani 1 1 d . A 1
C3 C 0.7417(8) 0.8776(6) 0.1724(6) 0.0649(16) Uani 1 1 d . A 1
C4 C 0.6742(10) 0.9690(5) 0.2118(5) 0.0648(18) Uani 1 1 d . A 1
C5 C 0.5115(9) 0.9841(5) 0.1728(5) 0.0577(15) Uani 1 1 d . A 1
C6 C 0.4119(8) 0.9055(5) 0.0949(5) 0.0608(16) Uani 1 1 d . A 1
C7 C 0.9475(6) 0.9744(4) 0.2977(3) 0.1032(15) Uani 2.17 1 d P A 1
H1 H 1.0554 0.9930 0.3330 0.124 Uiso 0.75 1 calc PR A 1
C8 C 0.5170(7) 0.6635(3) -0.0621(3) 0.127(2) Uani 2.17 1 d P A 1
H2 H 0.4869 0.6163 -0.1315 0.152 Uiso 0.75 1 calc PR A 1
C9 C 0.2653(6) 1.0252(6) 0.1505(4) 0.146(3) Uani 2.17 1 d P A 1
H3 H 0.1917 1.0578 0.1784 0.175 Uiso 0.75 1 calc PR A 1
C10 C 0.3804(10) 0.7245(6) -0.0393(6) 0.0534(18) Uani 0.75 1 d P A 1
H4 H 0.2713 0.7100 -0.0719 0.064 Uiso 0.75 1 calc PR A 1
C11 C 0.9151(10) 0.8691(7) 0.2289(7) 0.0606(19) Uani 0.75 1 d P A 1
H5 H 0.9838 0.8126 0.2222 0.073 Uiso 0.75 1 calc PR A 1
C12 C 0.4283(12) 1.0781(6) 0.2097(7) 0.058(2) Uani 0.75 1 d P A 1
H6 H 0.4644 1.1458 0.2540 0.070 Uiso 0.75 1 calc PR A 1
C13 C 0.724(10) 1.093(2) 0.312(4) 0.21(4) Uani 0.25 1 d P B 2
C14 C 0.787(9) 0.731(6) 0.120(6) 0.36(7) Uani 0.25 1 d P C 2
C15 C 0.153(9) 0.857(4) 0.001(4) 0.22(4) Uani 0.25 1 d P D 2

loop_
_atom_site_aniso_label
_atom_site_aniso_U_11
_atom_site_aniso_U_22
_atom_site_aniso_U_33
_atom_site_aniso_U_23
_atom_site_aniso_U_13
_atom_site_aniso_U_12
Se1 0.0442(6) 0.0922(7) 0.0711(6) 0.0103(4) 0.0264(4) 0.0142(4)
Se2 0.0708(7) 0.0639(5) 0.0686(5) -0.0119(4) 0.0171(5) -0.0165(4)
Se3 0.0876(8) 0.0552(5) 0.0722(6) -0.0038(3) 0.0426(5) 0.0160(4)
C1 0.087(6) 0.050(3) 0.066(3) 0.010(3) 0.050(4) 0.018(3)
C2 0.075(5) 0.059(3) 0.041(3) 0.007(2) 0.011(3) -0.022(3)
C3 0.049(4) 0.077(4) 0.073(4) 0.019(3) 0.028(3) -0.001(3)
C4 0.090(6) 0.054(3) 0.050(3) 0.004(2) 0.027(3) -0.016(3)
C5 0.071(5) 0.055(3) 0.055(3) 0.012(2) 0.034(3) 0.017(3)
C6 0.059(4) 0.068(3) 0.063(3) 0.024(3) 0.032(3) 0.011(3)
C7 0.116(4) 0.130(3) 0.0587(18) -0.016(2) 0.029(2) -0.064(3)
C8 0.251(7) 0.0658(19) 0.0513(17) -0.0012(14) 0.045(3) 0.051(3)
C9 0.069(3) 0.295(7) 0.096(3) 0.104(4) 0.056(3) 0.080(4)
C10 0.060(5) 0.052(4) 0.047(4) -0.011(3) 0.020(3) -0.013(4)
C11 0.043(5) 0.069(4) 0.074(5) 0.008(4) 0.027(4) 0.008(4)
C12 0.082(7) 0.051(4) 0.054(4) 0.012(3) 0.041(4) 0.023(4)
C13 0.54(11) 0.051(15) 0.16(4) 0.043(19) 0.26(6) 0.12(4)
C14 0.25(7) 0.29(7) 0.32(8) -0.25(7) -0.13(6) 0.20(7)
C15 0.36(9) 0.16(4) 0.09(3) 0.03(3) 0.01(4) -0.18(5)

loop_
_atom_type_symbol
_atom_type_description
_atom_type_scat_dispersion_real
_atom_type_scat_dispersion_imag
_atom_type_scat_source
C C 0.0033 0.0016 'International Tables Vol C Tables 4.2.6.8 and 6.1.1.4'
H H 0.0000 0.0000 'International Tables Vol C Tables 4.2.6.8 and 6.1.1.4'
Se Se -0.0929 2.2259 'International Tables Vol C Tables 4.2.6.8 and 6.1.1.4'

loop_
_geom_angle_atom_site_label_1
_geom_angle_atom_site_label_2
_geom_angle_atom_site_label_3
_geom_angle
_geom_angle_publ_flag
C9 Se1 C6 82.1(3) yes
C7 Se2 C4 83.4(3) yes
C8 Se3 C1 85.0(3) yes
C2 C1 C3 121.6(5) yes
C2 C1 Se3 111.3(5) yes
C3 C1 Se3 127.1(5) yes
C1 C2 C6 118.3(5) yes
C1 C2 C10 114.7(6) yes
C6 C2 C10 127.0(7) yes
C4 C3 C1 117.0(6) yes
C4 C3 C11 116.0(7) yes
C1 C3 C11 127.0(7) yes
C5 C4 C3 122.7(6) yes
C5 C4 Se2 128.4(5) yes
C3 C4 Se2 108.9(6) yes
C6 C5 C4 119.1(5) yes
C6 C5 C12 114.1(7) yes
C4 C5 C12 126.7(7) yes
C5 C6 C2 121.2(6) yes
C5 C6 Se1 112.5(5) yes
C2 C6 Se1 126.3(5) yes
C11 C7 Se2 132.5(5) yes
C11 C7 H1 113.7 no
Se2 C7 H1 113.7 no
Se3 C8 C10 127.9(3) yes
Se3 C8 H2 116.1 no
C10 C8 H2 116.1 no
Se1 C9 C12 134.8(4) yes
Se1 C9 H3 112.6 no
C12 C9 H3 112.6 no
C2 C10 C8 99.1(6) yes
C2 C10 H4 130.4 no
C8 C10 H4 130.4 no
C7 C11 C3 98.6(6) yes
C7 C11 H5 130.7 no
C3 C11 H5 130.7 no
C5 C12 C9 94.9(6) yes
C5 C12 H6 132.5 no
C9 C12 H6 132.5 no

loop_
_geom_bond_atom_site_label_1
_geom_bond_atom_site_label_2
_geom_bond_distance
_geom_bond_publ_flag
Se1 C9 1.429(7) yes
Se1 C6 1.869(7) yes
Se2 C7 1.511(5) yes
Se2 C4 1.903(7) yes
Se3 C8 1.465(6) yes
Se3 C1 1.889(5) yes
C1 C2 1.369(9) yes
C1 C3 1.423(9) yes
C2 C6 1.429(9) yes
C2 C10 1.450(8) yes
C3 C4 1.391(9) yes
C3 C11 1.457(10) yes
C4 C5 1.379(10) yes
C5 C6 1.360(9) yes
C5 C12 1.484(9) yes
C7 C11 1.432(9) yes
C7 H1 0.9300 no
C8 C10 1.538(9) yes
C8 H2 0.9300 no
C9 C12 1.502(11) yes
C9 H3 0.9300 no
C10 H4 0.9300 no
C11 H5 0.9300 no
C12 H6 0.9300 no

loop_
_geom_torsion_atom_site_label_1
_geom_torsion_atom_site_label_2
_geom_torsion_atom_site_label_3
_geom_torsion_atom_site_label_4
_geom_torsion
_geom_torsion_publ_flag
C8 Se3 C1 C2 7.6(4) yes
C8 Se3 C1 C3 -173.0(5) yes
C3 C1 C2 C6 1.0(8) yes
Se3 C1 C2 C6 -179.6(4) yes
C3 C1 C2 C10 -179.6(5) yes
Se3 C1 C2 C10 -0.3(6) yes
C2 C1 C3 C4 -2.6(8) yes
Se3 C1 C3 C4 178.1(4) yes
C2 C1 C3 C11 174.1(6) yes
Se3 C1 C3 C11 -5.2(9) yes
C1 C3 C4 C5 1.3(8) yes
C11 C3 C4 C5 -175.8(5) yes
C1 C3 C4 Se2 -179.4(4) yes
C11 C3 C4 Se2 3.6(7) yes
C7 Se2 C4 C5 -179.8(5) yes
C7 Se2 C4 C3 0.9(4) yes
C3 C4 C5 C6 1.6(8) yes
Se2 C4 C5 C6 -177.6(4) yes
C3 C4 C5 C12 179.8(5) yes
Se2 C4 C5 C12 0.5(8) yes
C4 C5 C6 C2 -3.3(8) yes
C12 C5 C6 C2 178.3(5) yes
C4 C5 C6 Se1 176.4(4) yes
C12 C5 C6 Se1 -2.0(6) yes
C1 C2 C6 C5 2.0(7) yes
C10 C2 C6 C5 -177.2(5) yes
C1 C2 C6 Se1 -177.6(4) yes
C10 C2 C6 Se1 3.1(8) yes
C9 Se1 C6 C5 -5.0(4) yes
C9 Se1 C6 C2 174.7(5) yes
C4 Se2 C7 C11 -6.4(5) yes
C1 Se3 C8 C10 -14.4(4) yes
C6 Se1 C9 C12 13.5(5) yes
C1 C2 C10 C8 -7.0(6) yes
C6 C2 C10 C8 172.3(5) yes
Se3 C8 C10 C2 16.3(6) yes
Se2 C7 C11 C3 8.9(8) yes
C4 C3 C11 C7 -6.3(7) yes
C1 C3 C11 C7 177.0(5) yes
C6 C5 C12 C9 7.5(6) yes
C4 C5 C12 C9 -170.7(5) yes
Se1 C9 C12 C5 -16.0(7) yes
